data_2206569
loop_
_publ_author_name
'Tao Zeng'
'Chuan-Ming Dong'
'Xue-Gui Shu'

_publ_section_title
;
 <i>N</i>-(4,6-Dichloro-1,3,5-triazin-2-yl)aniline
;
_journal_issue 8
_journal_name_full 'Acta Crystallographica Section E'
_journal_page_first o2334
_journal_page_last o2335
_journal_paper_doi 10.1107/S1600536805020386
_journal_volume 61
_journal_year 2005
_chemical_formula_iupac 'C9 H6 Cl2 N4'
_chemical_formula_moiety 'C9 H6 Cl2 N4'
_chemical_formula_sum 'C9 H6 Cl2 N4'
_chemical_formula_weight 241.08
_chemical_name_systematic
;
(4,6-Dichloro-[1,3,5]triazin-2-yl)-phenyl-amine
;
_space_group_IT_number 61
_symmetry_cell_setting orthorhombic
_symmetry_space_group_name_Hall '-P 2ac 2ab'
_symmetry_space_group_name_H-M 'P b c a'
_atom_sites_solution_hydrogens geom
_atom_sites_solution_primary direct
_atom_sites_solution_secondary difmap
_cell_angle_alpha 90.00
_cell_angle_beta 90.00
_cell_angle_gamma 90.00
_cell_formula_units_Z 8
_cell_length_a 14.114(3)
_cell_length_b 5.5098(10)
_cell_length_c 25.621(5)
_cell_measurement_reflns_used 2959
_cell_measurement_temperature 294(2)
_cell_measurement_theta_max 25.88
_cell_measurement_theta_min 3.18
_cell_volume 1992.4(7)
_computing_cell_refinement SMART
_computing_data_collection 'SMART (Bruker, 1997)'
_computing_data_reduction 'SAINT (Bruker, 1997)'
_computing_molecular_graphics 'SHELXTL (Bruker, 1997)'
_computing_publication_material SHELXTL
_computing_structure_refinement 'SHELXL97 (Sheldrick, 1997)'
_computing_structure_solution 'SHELXS97 (Sheldrick, 1997)'
_diffrn_ambient_temperature 294(2)
_diffrn_measured_fraction_theta_full 0.997
_diffrn_measured_fraction_theta_max 0.997
_diffrn_measurement_device_type 'Bruker SMART 1000 CCD area-detector'
_diffrn_measurement_method '\f and \w '
_diffrn_radiation_monochromator graphite
_diffrn_radiation_source 'fine-focus sealed tube'
_diffrn_radiation_type MoK\a
_diffrn_radiation_wavelength 0.71073
_diffrn_reflns_av_R_equivalents 0.0385
_diffrn_reflns_av_sigmaI/netI 0.0299
_diffrn_reflns_limit_h_max 15
_diffrn_reflns_limit_h_min -17
_diffrn_reflns_limit_k_max 6
_diffrn_reflns_limit_k_min -6
_diffrn_reflns_limit_l_max 31
_diffrn_reflns_limit_l_min -32
_diffrn_reflns_number 10293
_diffrn_reflns_theta_full 26.40
_diffrn_reflns_theta_max 26.40
_diffrn_reflns_theta_min 1.59
_diffrn_standards_decay_% 0
_diffrn_standards_number 0
_exptl_absorpt_coefficient_mu 0.619
_exptl_absorpt_correction_T_max 0.884
_exptl_absorpt_correction_T_min 0.800
_exptl_absorpt_correction_type multi-scan
_exptl_absorpt_process_details '(SADABS; Sheldrick, 1996)'
_exptl_crystal_colour colourless
_exptl_crystal_density_diffrn 1.607
_exptl_crystal_density_method 'not measured'
_exptl_crystal_description block
_exptl_crystal_F_000 976
_exptl_crystal_size_max 0.34
_exptl_crystal_size_mid 0.22
_exptl_crystal_size_min 0.20
_refine_diff_density_max 0.242
_refine_diff_density_min -0.305
_refine_ls_extinction_method none
_refine_ls_goodness_of_fit_ref 1.132
_refine_ls_hydrogen_treatment mixed
_refine_ls_matrix_type full
_refine_ls_number_parameters 140
_refine_ls_number_reflns 2033
_refine_ls_number_restraints 0
_refine_ls_restrained_S_all 1.132
_refine_ls_R_factor_all 0.0803
_refine_ls_R_factor_gt 0.0541
_refine_ls_shift/su_max 0.000
_refine_ls_shift/su_mean 0.000
_refine_ls_structure_factor_coef Fsqd
_refine_ls_weighting_details 'w=1/[\s^2^(Fo^2^)+(0.0096P)^2^+3.9817P] where P=(Fo^2^+2Fc^2^)/3'
_refine_ls_weighting_scheme calc
_refine_ls_wR_factor_gt 0.1016
_refine_ls_wR_factor_ref 0.1112
_reflns_number_gt 1427
_reflns_number_total 2033
_reflns_threshold_expression I>2\s(I)
_cod_data_source_file wk6055.cif
_cod_data_source_block I
_cod_depositor_comments
;
The following automatic conversions were performed:
'_symmetry_cell_setting' value 'Orthorhombic' changed to 'orthorhombic'
according to '/home/saulius/struct/CIF-dictionaries/cif_core.dic'
dictionary named 'cif_core.dic' version 2.4.1 from 2010-06-29.

Automatic conversion script
Id: cif_fix_enum 1527 2010-12-29 10:47:43Z saulius 

The following automatic conversions were performed:

'_symmetry_cell_setting' value 'Orthorhombic' changed to
'orthorhombic' according to
/home/saulius/struct/CIF-dictionaries/cif_core.dic dictionary named
'cif_core.dic' version 2.4.1 from 2010-06-29.

Automatic conversion script
Id: cif_fix_values 1715 2011-07-08 13:25:40Z adriana 
;
_cod_original_cell_volume 1992.4(6)
_cod_database_code 2206569
_cod_database_fobs_code 2206569

loop_
_symmetry_equiv_pos_as_xyz
'x, y, z'
'-x+1/2, -y, z+1/2'
'-x, y+1/2, -z+1/2'
'x+1/2, -y+1/2, -z'
'-x, -y, -z'
'x-1/2, y, -z-1/2'
'x, -y-1/2, z-1/2'
'-x-1/2, y-1/2, z'

loop_
_atom_site_label
_atom_site_fract_x
_atom_site_fract_y
_atom_site_fract_z
_atom_site_U_iso_or_equiv
_atom_site_adp_type
_atom_site_calc_flag
_atom_site_refinement_flags
_atom_site_occupancy
_atom_site_type_symbol
Cl1 0.32732(7) 0.13246(17) 0.73917(4) 0.0562(3) Uani d . 1 Cl
Cl2 0.33286(9) 0.3219(2) 0.54209(4) 0.0743(4) Uani d . 1 Cl
N1 0.4208(2) 0.5855(5) 0.60937(12) 0.0445(7) Uani d . 1 N
N2 0.5059(2) 0.8150(5) 0.66970(12) 0.0413(7) Uani d . 1 N
H2 0.518(2) 0.821(6) 0.7056(14) 0.050(11) Uiso d . 1 H
N3 0.42006(19) 0.4947(5) 0.70087(11) 0.0420(7) Uani d . 1 N
N5 0.3324(2) 0.2495(5) 0.64153(13) 0.0487(7) Uani d . 1 N
C2 0.4476(2) 0.6285(6) 0.65869(14) 0.0397(8) Uani d . 1 C
C4 0.3638(2) 0.3155(6) 0.68837(14) 0.0423(8) Uani d . 1 C
C6 0.3654(3) 0.3958(7) 0.60486(15) 0.0491(9) Uani d . 1 C
C11 0.5541(2) 0.9807(6) 0.63703(14) 0.0395(8) Uani d . 1 C
C12 0.5516(3) 0.9791(7) 0.58316(14) 0.0526(10) Uani d . 1 C
H12 0.5164 0.8621 0.5656 0.063 Uiso calc R 1 H
C13 0.6016(3) 1.1524(7) 0.55554(16) 0.0592(11) Uani d . 1 C
H13 0.5989 1.1522 0.5193 0.071 Uiso calc R 1 H
C14 0.6552(3) 1.3248(7) 0.58058(16) 0.0541(10) Uani d . 1 C
H14 0.6886 1.4402 0.5615 0.065 Uiso calc R 1 H
C15 0.6587(3) 1.3244(7) 0.63444(16) 0.0517(10) Uani d . 1 C
H15 0.6952 1.4393 0.6518 0.062 Uiso calc R 1 H
C16 0.6085(2) 1.1546(6) 0.66240(14) 0.0457(9) Uani d . 1 C
H16 0.6110 1.1561 0.6987 0.055 Uiso calc R 1 H

loop_
_atom_site_aniso_label
_atom_site_aniso_U_11
_atom_site_aniso_U_22
_atom_site_aniso_U_33
_atom_site_aniso_U_12
_atom_site_aniso_U_13
_atom_site_aniso_U_23
Cl1 0.0537(5) 0.0469(5) 0.0680(6) -0.0071(5) 0.0010(5) 0.0123(5)
Cl2 0.0962(9) 0.0634(7) 0.0633(7) -0.0122(7) -0.0251(6) -0.0064(6)
N1 0.0431(16) 0.0412(17) 0.0493(18) -0.0016(14) -0.0061(14) 0.0013(15)
N2 0.0443(16) 0.0444(17) 0.0353(16) -0.0086(14) -0.0017(14) -0.0017(14)
N3 0.0346(15) 0.0424(16) 0.0491(17) -0.0015(13) 0.0028(13) -0.0003(15)
N5 0.0454(17) 0.0394(16) 0.0614(19) -0.0024(15) -0.0073(16) 0.0009(15)
C2 0.0331(17) 0.0370(19) 0.049(2) 0.0045(15) -0.0007(16) -0.0035(17)
C4 0.0338(18) 0.0368(19) 0.056(2) 0.0025(15) -0.0015(16) 0.0016(17)
C6 0.049(2) 0.045(2) 0.054(2) 0.0048(18) -0.0091(18) -0.003(2)
C11 0.0317(17) 0.0349(18) 0.052(2) 0.0019(15) 0.0063(16) -0.0018(17)
C12 0.058(2) 0.053(2) 0.047(2) -0.012(2) 0.0009(19) -0.003(2)
C13 0.068(3) 0.059(3) 0.051(2) -0.008(2) 0.006(2) 0.003(2)
C14 0.051(2) 0.045(2) 0.067(3) -0.0061(19) 0.009(2) 0.007(2)
C15 0.048(2) 0.043(2) 0.065(3) -0.0091(18) -0.003(2) -0.0048(19)
C16 0.045(2) 0.043(2) 0.049(2) 0.0004(17) 0.0011(17) -0.0050(18)

loop_
_atom_type_symbol
_atom_type_description
_atom_type_scat_dispersion_real
_atom_type_scat_dispersion_imag
_atom_type_scat_source
C C 0.0033 0.0016 'International Tables Vol C Tables 4.2.6.8 and 6.1.1.4'
H H 0.0000 0.0000 'International Tables Vol C Tables 4.2.6.8 and 6.1.1.4'
N N 0.0061 0.0033 'International Tables Vol C Tables 4.2.6.8 and 6.1.1.4'
Cl Cl 0.1484 0.1585 'International Tables Vol C Tables 4.2.6.8 and 6.1.1.4'

loop_
_geom_angle_atom_site_label_1
_geom_angle_atom_site_label_2
_geom_angle_atom_site_label_3
_geom_angle
_geom_angle_publ_flag
C6 N5 C4 110.9(3) yes
C6 N1 C2 113.1(3) ?
C4 N3 C2 112.8(3) ?
C2 N2 C11 131.6(3) yes
C2 N2 H2 110(2) yes
C11 N2 H2 118(2) yes
N3 C4 N5 129.0(3) ?
N3 C4 Cl1 116.0(3) yes
N5 C4 Cl1 115.0(3) ?
N1 C6 N5 129.3(4) ?
N1 C6 Cl2 115.5(3) ?
N5 C6 Cl2 115.2(3) ?
N1 C2 N2 120.3(3) ?
N1 C2 N3 124.8(3) ?
N2 C2 N3 114.9(3) ?
C12 C11 C16 119.1(3) ?
C12 C11 N2 125.1(3) ?
C16 C11 N2 115.8(3) ?
C11 C12 C13 119.6(4) ?
C11 C12 H12 120.2 ?
C13 C12 H12 120.2 ?
C14 C13 C12 121.3(4) ?
C14 C13 H13 119.3 ?
C12 C13 H13 119.3 ?
C13 C14 C15 119.1(4) ?
C13 C14 H14 120.5 ?
C15 C14 H14 120.5 ?
C16 C15 C14 120.2(4) ?
C16 C15 H15 119.9 ?
C14 C15 H15 119.9 ?
C15 C16 C11 120.7(3) ?
C15 C16 H16 119.7 ?
C11 C16 H16 119.7 ?

loop_
_geom_bond_atom_site_label_1
_geom_bond_atom_site_label_2
_geom_bond_distance
_geom_bond_publ_flag
Cl1 C4 1.725(4) yes
Cl2 C6 1.722(4) ?
N1 C6 1.310(5) ?
N1 C2 1.340(4) ?
N3 C4 1.307(4) ?
N3 C2 1.365(4) ?
N5 C6 1.323(5) yes
N5 C4 1.330(4) ?
N2 C2 1.346(4) yes
N2 C11 1.413(4) yes
N2 H2 0.94(3) yes
C11 C12 1.381(5) ?
C11 C16 1.389(5) ?
C12 C13 1.382(5) ?
C12 H12 0.9300 ?
C13 C14 1.373(5) ?
C13 H13 0.9300 ?
C14 C15 1.381(5) ?
C14 H14 0.9300 ?
C15 C16 1.375(5) ?
C15 H15 0.9300 ?
C16 H16 0.9300 ?

loop_
_geom_hbond_atom_site_label_D
_geom_hbond_atom_site_label_H
_geom_hbond_atom_site_label_A
_geom_hbond_site_symmetry_A
_geom_hbond_distance_DH
_geom_hbond_distance_HA
_geom_hbond_distance_DA
_geom_hbond_angle_DHA
N2 H2 N3 3_656 0.94(3) 2.72(4) 3.615(4) 160(3)
N2 H2 Cl1 3_656 0.94(3) 2.80(3) 3.465(3) 129(3)

loop_
_geom_torsion_atom_site_label_1
_geom_torsion_atom_site_label_2
_geom_torsion_atom_site_label_3
_geom_torsion_atom_site_label_4
_geom_torsion
_geom_torsion_publ_flag
C2 N3 C4 N5 0.8(5) yes
C2 N3 C4 Cl1 178.7(2) yes
C6 N5 C4 N3 -0.6(5) ?
C6 N5 C4 Cl1 -178.5(3) ?
C2 N1 C6 N5 1.4(5) ?
C2 N1 C6 Cl2 -177.1(2) ?
C4 N5 C6 N1 -0.6(5) ?
C4 N5 C6 Cl2 177.8(3) ?
C6 N1 C2 N2 178.9(3) ?
C6 N1 C2 N3 -1.1(5) ?
C11 N2 C2 N1 -5.2(5) ?
C11 N2 C2 N3 174.8(3) yes
C4 N3 C2 N1 0.2(5) ?
C4 N3 C2 N2 -179.9(3) ?
C2 N2 C11 C12 -1.4(6) yes
C2 N2 C11 C16 179.4(3) ?
C16 C11 C12 C13 -1.2(6) ?
N2 C11 C12 C13 179.6(3) ?
C11 C12 C13 C14 1.0(6) ?
C12 C13 C14 C15 -0.1(6) ?
C13 C14 C15 C16 -0.6(6) ?
C14 C15 C16 C11 0.4(6) ?
C12 C11 C16 C15 0.5(5) ?
N2 C11 C16 C15 179.8(3) ?

loop_
_cod_related_entry_id
_cod_related_entry_database
_cod_related_entry_code
1 ChemSpider 15894
